data_4300883
loop_
_publ_author_name
'Stefano Midollini'
'Annabella Orlandini'
'Patrick Rosa'
'Lorenzo Sorace'

_publ_contact_author 'Orlandini, Annabella'
_publ_contact_author_email annabella.bianchi@iccom.cnr.it
_publ_section_title
;

Structure and Magnetism of a New Hydrogen-Bonded Layered Cobalt(II)

Network, Constructed by the Unprecedented Carboxylate-Phosphinate Ligand

[O2(C6H5)PCH2CO2]2-

;
_journal_name_full 'Inorganic Chemistry'
_journal_page_first 2060
_journal_page_last 2066
_journal_paper_doi 10.1021/ic048602x
_journal_volume 44
_journal_year 2005
_chemical_compound_source 'synthesis as described'
_chemical_formula_moiety 'C16 H18 Co2 O10 P2, H2 O'
_chemical_formula_structural 'C16 H20 CO2 O11 P2'
_chemical_formula_sum 'C16 H20 Co2 O11 P2'
_chemical_formula_weight 568.12
_chemical_name_systematic
;

 bis (cobalt(II) phenyl(carboxymethyl)phosphinate aqua), aqua

;
_space_group_IT_number 14
_symmetry_cell_setting monoclinic
_symmetry_Int_Tables_number 14
_symmetry_space_group_name_Hall '-P 2ybc'
_symmetry_space_group_name_H-M 'P 1 21/c 1'
_atom_sites_solution_hydrogens geom
_atom_sites_solution_primary direct
_atom_sites_solution_secondary difmap
_audit_creation_date 2004-06-30T09:14:01-00:00
_audit_creation_method 'WinGX routine CIF_UPDATE'
_cell_angle_alpha 90
_cell_angle_beta 89.94(5)
_cell_angle_gamma 90
_cell_formula_units_Z 4
_cell_length_a 23.185(9)
_cell_length_b 9.2020(10)
_cell_length_c 9.706(4)
_cell_measurement_reflns_used 0
_cell_measurement_temperature 293(2)
_cell_measurement_theta_max 0
_cell_measurement_theta_min 0
_cell_measurement_wavelength 1.5418
_cell_volume 2070.8(12)
_computing_molecular_graphics 'Ortep-3 for Windows (Farrugia, 1997)'
_computing_publication_material 'WinGX publication routines (Farrugia, 1999)'
_computing_structure_refinement 'SHELXL-97 (Sheldrick, 1997)'
_diffrn_ambient_temperature 293(2)
_diffrn_measured_fraction_theta_full 1
_diffrn_measured_fraction_theta_max 1
_diffrn_radiation_monochromator graphite
_diffrn_radiation_probe x-ray
_diffrn_radiation_type CuK\a
_diffrn_radiation_wavelength 1.5418
_diffrn_reflns_av_R_equivalents 0
_diffrn_reflns_av_unetI/netI 0.0458
_diffrn_reflns_limit_h_max 23
_diffrn_reflns_limit_h_min -22
_diffrn_reflns_limit_k_max 9
_diffrn_reflns_limit_k_min 0
_diffrn_reflns_limit_l_max 9
_diffrn_reflns_limit_l_min 0
_diffrn_reflns_number 2120
_diffrn_reflns_theta_full 49.98
_diffrn_reflns_theta_max 49.98
_diffrn_reflns_theta_min 3.81
_exptl_absorpt_coefficient_mu 14.556
_exptl_absorpt_correction_T_max 1.0679
_exptl_absorpt_correction_T_min 0.4266
_exptl_absorpt_correction_type refdelf
_exptl_absorpt_process_details
;

        Parkin S,Moezzi B & Hope H, (1995) J. Appl. Cryst. 28, 53-56

        Cubic fit to sin(theta)/lambda - 24 parameters

;
_exptl_crystal_colour 'dark pink'
_exptl_crystal_density_diffrn 1.822
_exptl_crystal_density_method 'not measured'
_exptl_crystal_description prism
_exptl_crystal_F_000 1152
_exptl_crystal_size_max 0.40
_exptl_crystal_size_mid 0.075
_exptl_crystal_size_min 0.037
_refine_diff_density_max 0.39
_refine_diff_density_min -0.328
_refine_diff_density_rms 0.087
_refine_ls_extinction_method none
_refine_ls_goodness_of_fit_ref 0.944
_refine_ls_hydrogen_treatment mixed
_refine_ls_matrix_type full
_refine_ls_number_parameters 176
_refine_ls_number_reflns 2120
_refine_ls_number_restraints 0
_refine_ls_restrained_S_all 0.944
_refine_ls_R_factor_all 0.0607
_refine_ls_R_factor_gt 0.0521
_refine_ls_shift/su_max 0.106
_refine_ls_shift/su_mean 0.02
_refine_ls_structure_factor_coef Fsqd
_refine_ls_weighting_details 'calc w=1/[\s^2^(Fo^2^)+(0.0106P)^2^+20.4731P] where P=(Fo^2^+2Fc^2^)/3'
_refine_ls_weighting_scheme calc
_refine_ls_wR_factor_gt 0.1077
_refine_ls_wR_factor_ref 0.1126
_reflns_number_gt 1835
_reflns_number_total 2120
_reflns_threshold_expression >2sigma(I)
_cod_data_source_file ic048602xsi20041007_034557.cif
_cod_data_source_block Copcc
_cod_original_sg_symbol_H-M 'P 21/c'
_cod_database_code 4300883
_exptl_absorpt_factor_mur 0.381
_exptl_absorpt_correction_t_ave 0.6689

loop_
_symmetry_equiv_pos_as_xyz
'x, y, z'
'-x, y+1/2, -z+1/2'
'-x, -y, -z'
'x, -y-1/2, z-1/2'

loop_
_atom_site_label
_atom_site_type_symbol
_atom_site_fract_x
_atom_site_fract_y
_atom_site_fract_z
_atom_site_U_iso_or_equiv
_atom_site_adp_type
_atom_site_occupancy
_atom_site_symmetry_multiplicity
_atom_site_calc_flag
_atom_site_refinement_flags
_atom_site_disorder_assembly
_atom_site_disorder_group
Co1 Co 0.73658(5) 0.23260(12) 0.49108(10) 0.0254(3) Uani 1 1 d . . .
Co2 Co 0.72601(5) 0.03669(12) 0.22641(12) 0.0332(4) Uani 1 1 d . . .
P1 P 0.82358(7) 0.30628(19) 0.24341(17) 0.0231(5) Uani 1 1 d . . .
P2 P 0.65776(8) 0.36266(19) 0.23894(18) 0.0271(5) Uani 1 1 d . . .
O1 O 0.78793(18) 0.1893(5) 0.3174(5) 0.0301(12) Uani 1 1 d . . .
O2 O 0.79520(19) 0.3776(5) 0.1211(4) 0.0312(12) Uani 1 1 d . . .
O3 O 0.7762(2) 0.4214(5) 0.5462(5) 0.0390(13) Uani 1 1 d . . .
O4 O 0.7912(3) 0.6377(7) 0.4548(6) 0.085(2) Uani 1 1 d . . .
O5 O 0.6779(2) 0.3672(5) 0.3866(4) 0.0325(12) Uani 1 1 d . . .
O6 O 0.6829(2) 0.2334(5) 0.1564(5) 0.0338(12) Uani 1 1 d . . .
O7 O 0.6969(2) 0.4571(5) -0.0728(5) 0.0356(13) Uani 1 1 d . . .
O8 O 0.6655(3) 0.6824(6) -0.0335(5) 0.0581(17) Uani 1 1 d . . .
O9 O 0.7738(2) -0.1489(5) 0.2572(5) 0.0426(14) Uani 1 1 d . . .
O10 O 0.6623(2) -0.0594(5) 0.1092(5) 0.0343(12) Uani 1 1 d . . .
O11 O 0.8506(8) 0.8534(17) 0.5836(17) 0.275(10) Uani 1 1 d . . .
C1 C 0.8458(3) 0.4496(8) 0.3698(7) 0.0338(18) Uiso 1 1 d . . .
H1A H 0.8767 0.4111 0.4263 0.037 Uiso 1 1 calc R . .
H1B H 0.8612 0.5318 0.319 0.037 Uiso 1 1 calc R . .
C2 C 0.7981(3) 0.5039(9) 0.4640(8) 0.0342(19) Uiso 1 1 d . . .
C3 C 0.6788(3) 0.5337(8) 0.1667(7) 0.0368(19) Uiso 1 1 d . . .
H3A H 0.6545 0.6074 0.2082 0.041 Uiso 1 1 calc R . .
H3B H 0.7179 0.5529 0.1976 0.041 Uiso 1 1 calc R . .
C4 C 0.6778(3) 0.5600(10) 0.0056(9) 0.046(2) Uiso 1 1 d . . .
C12 C 0.9264(3) 0.3083(6) 0.1044(7) 0.075(3) Uiso 1 1 d G . .
H12 H 0.914 0.3973 0.0699 0.083 Uiso 1 1 calc R . .
C13 C 0.9813(3) 0.2576(8) 0.0730(7) 0.104(4) Uiso 1 1 d G . .
H13 H 1.0057 0.3126 0.0175 0.114 Uiso 1 1 calc R . .
C14 C 0.9998(2) 0.1246(9) 0.1245(8) 0.106(4) Uiso 1 1 d G . .
H14 H 1.0366 0.0907 0.1036 0.117 Uiso 1 1 calc R . .
C15 C 0.9634(3) 0.0424(6) 0.2074(7) 0.094(4) Uiso 1 1 d G . .
H15 H 0.9758 -0.0466 0.2419 0.103 Uiso 1 1 calc R . .
C16 C 0.9085(3) 0.0931(7) 0.2388(6) 0.084(3) Uiso 1 1 d G . .
H16 H 0.8841 0.0381 0.2943 0.092 Uiso 1 1 calc R . .
C11 C 0.8900(2) 0.2261(7) 0.1873(6) 0.044(2) Uiso 1 1 d G . .
C22 C 0.5556(3) 0.3114(10) 0.1053(7) 0.176(7) Uiso 1 1 d G . .
H22 H 0.5781 0.278 0.0325 0.193 Uiso 1 1 calc R . .
C23 C 0.4959(3) 0.3162(10) 0.0927(8) 0.135(5) Uiso 1 1 d G . .
H23 H 0.4785 0.2861 0.0114 0.149 Uiso 1 1 calc R . .
C24 C 0.4624(2) 0.3662(10) 0.2016(10) 0.089(3) Uiso 1 1 d G . .
H24 H 0.4224 0.3694 0.1931 0.098 Uiso 1 1 calc R . .
C25 C 0.4885(3) 0.4113(11) 0.3231(9) 0.175(7) Uiso 1 1 d G . .
H25 H 0.466 0.4447 0.396 0.193 Uiso 1 1 calc R . .
C26 C 0.5482(3) 0.4065(9) 0.3358(6) 0.141(6) Uiso 1 1 d G . .
H26 H 0.5656 0.4367 0.4171 0.155 Uiso 1 1 calc R . .
C21 C 0.5817(2) 0.3565(7) 0.2269(7) 0.0360(19) Uiso 1 1 d G . .

loop_
_atom_site_aniso_label
_atom_site_aniso_U_11
_atom_site_aniso_U_22
_atom_site_aniso_U_33
_atom_site_aniso_U_23
_atom_site_aniso_U_13
_atom_site_aniso_U_12
Co1 0.0324(7) 0.0260(7) 0.0177(6) 0.0038(5) -0.0033(5) -0.0026(5)
Co2 0.0450(8) 0.0208(7) 0.0338(7) -0.0011(5) -0.0055(6) 0.0020(6)
P1 0.0247(10) 0.0250(10) 0.0196(10) -0.0020(8) 0.0005(8) -0.0009(8)
P2 0.0352(11) 0.0225(10) 0.0237(10) 0.0010(8) -0.0044(8) -0.0003(9)
O1 0.026(3) 0.029(3) 0.034(3) -0.001(2) 0.000(2) 0.006(2)
O2 0.043(3) 0.035(3) 0.015(2) 0.005(2) -0.011(2) -0.011(2)
O3 0.062(3) 0.021(3) 0.034(3) 0.002(2) -0.016(3) -0.014(3)
O4 0.145(7) 0.051(4) 0.059(4) 0.017(3) 0.066(4) 0.025(4)
O5 0.043(3) 0.045(3) 0.009(2) -0.001(2) -0.015(2) 0.009(3)
O6 0.041(3) 0.030(3) 0.031(3) 0.007(2) -0.008(2) 0.003(2)
O7 0.046(3) 0.040(3) 0.021(3) 0.002(2) 0.007(2) 0.003(3)
O8 0.113(5) 0.029(3) 0.033(3) 0.014(3) -0.015(3) 0.009(3)
O9 0.058(3) 0.036(3) 0.034(3) 0.019(2) 0.027(3) 0.029(3)
O10 0.047(3) 0.024(3) 0.032(3) 0.003(2) -0.002(2) -0.007(2)
O11 0.33(2) 0.210(15) 0.286(18) -0.152(14) -0.142(15) 0.122(15)

loop_
_atom_type_symbol
_atom_type_description
_atom_type_scat_dispersion_real
_atom_type_scat_dispersion_imag
_atom_type_scat_source
C C 0.0181 0.0091 'International Tables Vol C Tables 4.2.6.8 and 6.1.1.4'
H H 0 0 'International Tables Vol C Tables 4.2.6.8 and 6.1.1.4'
O O 0.0492 0.0322 'International Tables Vol C Tables 4.2.6.8 and 6.1.1.4'
P P 0.2955 0.4335 'International Tables Vol C Tables 4.2.6.8 and 6.1.1.4'
Co Co -2.3653 3.6143 'International Tables Vol C Tables 4.2.6.8 and 6.1.1.4'

loop_
_geom_angle_atom_site_label_1
_geom_angle_atom_site_label_2
_geom_angle_atom_site_label_3
_geom_angle
_geom_angle_site_symmetry_1
_geom_angle_site_symmetry_3
_geom_angle_publ_flag
O3 Co1 O6 86.4(2) . 4_566 ?
O3 Co1 O7 177.8(2) . 4_566 ?
O6 Co1 O7 95.38(18) 4_566 4_566 ?
O3 Co1 O5 85.21(19) . . ?
O6 Co1 O5 83.98(18) 4_566 . ?
O7 Co1 O5 93.69(19) 4_566 . ?
O3 Co1 O1 96.7(2) . . ?
O6 Co1 O1 176.68(18) 4_566 . ?
O7 Co1 O1 81.44(18) 4_566 . ?
O5 Co1 O1 95.22(18) . . ?
O3 Co1 O2 87.82(19) . 4_566 ?
O6 Co1 O2 89.78(18) 4_566 4_566 ?
O7 Co1 O2 93.47(19) 4_566 4_566 ?
O5 Co1 O2 170.91(18) . 4_566 ?
O1 Co1 O2 91.38(17) . 4_566 ?
O3 Co1 Co2 137.58(15) . . ?
O6 Co1 Co2 132.63(14) 4_566 . ?
O7 Co1 Co2 40.28(13) 4_566 . ?
O5 Co1 Co2 83.83(13) . . ?
O1 Co1 Co2 44.05(13) . . ?
O2 Co1 Co2 105.25(13) 4_566 . ?
O9 Co2 O7 93.53(19) . 4_566 ?
O9 Co2 O10 96.3(2) . . ?
O7 Co2 O10 107.4(2) 4_566 . ?
O9 Co2 O3 88.59(18) . 4_565 ?
O7 Co2 O3 161.2(2) 4_566 4_565 ?
O10 Co2 O3 90.89(19) . 4_565 ?
O9 Co2 O6 169.38(19) . . ?
O7 Co2 O6 97.02(19) 4_566 . ?
O10 Co2 O6 81.67(18) . . ?
O3 Co2 O6 81.03(18) 4_565 . ?
O9 Co2 O1 96.9(2) . . ?
O7 Co2 O1 79.38(18) 4_566 . ?
O10 Co2 O1 164.73(18) . . ?
O3 Co2 O1 81.83(18) 4_565 . ?
O6 Co2 O1 83.94(17) . . ?
O9 Co2 Co1 108.32(16) . . ?
O7 Co2 Co1 40.43(14) 4_566 . ?
O10 Co2 Co1 138.71(15) . . ?
O3 Co2 Co1 121.49(14) 4_565 . ?
O6 Co2 Co1 79.33(13) . . ?
O1 Co2 Co1 41.72(12) . . ?
O2 P1 O1 116.0(3) . . ?
O2 P1 C11 108.4(3) . . ?
O1 P1 C11 108.4(3) . . ?
O2 P1 C1 109.2(3) . . ?
O1 P1 C1 109.6(3) . . ?
C11 P1 C1 104.6(3) . . ?
O5 P2 O6 113.3(3) . . ?
O5 P2 C21 112.0(3) . . ?
O6 P2 C21 108.4(3) . . ?
O5 P2 C3 105.3(3) . . ?
O6 P2 C3 111.7(3) . . ?
C21 P2 C3 105.9(3) . . ?
P1 O1 Co1 123.2(3) . . ?
P1 O1 Co2 127.8(3) . . ?
Co1 O1 Co2 94.23(18) . . ?
P1 O2 Co1 122.8(3) . 4_565 ?
C2 O3 Co1 123.4(5) . . ?
C2 O3 Co2 130.8(5) . 4_566 ?
Co1 O3 Co2 97.1(2) . 4_566 ?
P2 O5 Co1 130.1(3) . . ?
P2 O6 Co1 121.0(3) . 4_565 ?
P2 O6 Co2 130.5(3) . . ?
Co1 O6 Co2 95.3(2) 4_565 . ?
C4 O7 Co2 130.4(5) . 4_565 ?
C4 O7 Co1 126.4(5) . 4_565 ?
Co2 O7 Co1 99.3(2) 4_565 4_565 ?
C2 C1 P1 115.1(5) . . ?
O3 C2 O4 127.8(7) . . ?
O3 C2 C1 119.6(7) . . ?
O4 C2 C1 112.0(7) . . ?
C4 C3 P2 121.1(6) . . ?
O8 C4 O7 124.8(8) . . ?
O8 C4 C3 116.9(7) . . ?
O7 C4 C3 117.7(7) . . ?
C13 C12 C11 120 . . ?
C12 C13 C14 120 . . ?
C13 C14 C15 120 . . ?
C16 C15 C14 120 . . ?
C15 C16 C11 120 . . ?
C16 C11 C12 120 . . ?
C16 C11 P1 121.2(4) . . ?
C12 C11 P1 118.2(4) . . ?
C23 C22 C21 120 . . ?
C24 C23 C22 120 . . ?
C23 C24 C25 120 . . ?
C26 C25 C24 120 . . ?
C25 C26 C21 120 . . ?
C26 C21 C22 120 . . ?
C26 C21 P2 119.8(4) . . ?
C22 C21 P2 120.1(4) . . ?

loop_
_geom_bond_atom_site_label_1
_geom_bond_atom_site_label_2
_geom_bond_distance
_geom_bond_site_symmetry_2
_geom_bond_publ_flag
Co1 O3 2.037(5) . ?
Co1 O6 2.053(5) 4_566 ?
Co1 O7 2.069(5) 4_566 ?
Co1 O5 2.101(4) . ?
Co1 O1 2.101(5) . ?
Co1 O2 2.115(4) 4_566 ?
Co1 Co2 3.1481(17) . ?
Co2 O9 2.058(5) . ?
Co2 O7 2.062(5) 4_566 ?
Co2 O10 2.064(5) . ?
Co2 O3 2.135(5) 4_565 ?
Co2 O6 2.177(5) . ?
Co2 O1 2.195(5) . ?
P1 O2 1.508(5) . ?
P1 O1 1.535(5) . ?
P1 C11 1.791(5) . ?
P1 C1 1.874(7) . ?
P2 O5 1.508(4) . ?
P2 O6 1.548(5) . ?
P2 C21 1.768(6) . ?
P2 C3 1.791(7) . ?
O2 Co1 2.115(4) 4_565 ?
O3 C2 1.212(9) . ?
O3 Co2 2.135(5) 4_566 ?
O4 C2 1.245(10) . ?
O6 Co1 2.053(5) 4_565 ?
O7 C4 1.293(9) . ?
O7 Co2 2.062(5) 4_565 ?
O7 Co1 2.069(5) 4_565 ?
O8 C4 1.223(10) . ?
C1 C2 1.520(10) . ?
C3 C4 1.582(11) . ?
C12 C13 1.39 . ?
C12 C11 1.39 . ?
C13 C14 1.39 . ?
C14 C15 1.39 . ?
C15 C16 1.39 . ?
C16 C11 1.39 . ?
C22 C23 1.39 . ?
C22 C21 1.39 . ?
C23 C24 1.39 . ?
C24 C25 1.39 . ?
C25 C26 1.39 . ?
C26 C21 1.39 . ?
